data_1010680
loop_
_publ_author_name
'Klasens, H A'
'Perdok, W G'
'Terpstra, P'

_publ_section_title
;
Crystallography of magnesium-sulphite, cobalt-sulphite and nickel-
sulphite
;
_journal_coden_ASTM ZEKGAX
_journal_name_full
;
Zeitschrift fuer Kristallographie, Kristallgeometrie, Kristallphysik,
Kristallchemie (-144,1977)
;
_journal_page_first 1
_journal_page_last 6
_journal_volume 94
_journal_year 1936
_chemical_formula_structural 'Ni S O3 (H2 O)6'
_chemical_formula_sum 'H12 Ni O9 S'
_chemical_name_systematic 'Nickel sulfate(IV) hexahydrate'
_space_group_IT_number 146
_symmetry_cell_setting trigonal
_symmetry_Int_Tables_number 146
_symmetry_space_group_name_Hall 'P 3*'
_symmetry_space_group_name_H-M 'R 3 :R'
_cell_angle_alpha 96.3
_cell_angle_beta 96.3
_cell_angle_gamma 96.3
_cell_formula_units_Z 1
_cell_length_a 8.773
_cell_length_b 8.773
_cell_length_c 8.773
_cell_volume 662.0
_cod_original_sg_symbol_H-M 'R 3 R'
_cod_database_code 1010680

loop_
_symmetry_equiv_pos_as_xyz
x,y,z
y,z,x
z,x,y

loop_
_atom_site_label
_atom_site_fract_x
_atom_site_fract_y
_atom_site_fract_z
? ? ? ?
